data_4023135
loop_
_publ_author_name
'Flavio Cermola'
'Annalisa Guaragna'
'Maria Rosaria Iesce'
'Giovanni Palumbo'
'Raffaella Purcaro'
'Maria Rubino'
'Angela Tuzi'

_publ_section_title
;
 New Insight into the Reaction of Singlet Oxygen with
 Sulfur-Containing Cyclic Alkenes: Dye-Sensitized Photooxygenation of
 5,6-Dihydro-1,4-dithiins
;
_journal_name_full 'Journal of Organic Chemistry'
_journal_page_first 10075
_journal_page_last 10080
_journal_paper_doi 10.1021/jo701983v
_journal_volume 72
_journal_year 2007
_chemical_formula_moiety 'C13 H15 N O3 S2'
_chemical_formula_sum 'C13 H15 N O3 S2'
_chemical_formula_weight 297.38
_space_group_IT_number 14
_symmetry_cell_setting monoclinic
_symmetry_space_group_name_Hall '-P 2ybc'
_symmetry_space_group_name_H-M 'P 1 21/c 1'
_atom_sites_solution_hydrogens geom
_atom_sites_solution_primary direct
_atom_sites_solution_secondary difmap
_audit_creation_method SHELXL-97
_cell_angle_alpha 90.00
_cell_angle_beta 105.505(8)
_cell_angle_gamma 90.00
_cell_formula_units_Z 4
_cell_length_a 7.6835(6)
_cell_length_b 14.492(2)
_cell_length_c 12.632(3)
_cell_measurement_reflns_used 159
_cell_measurement_temperature 173(2)
_cell_measurement_theta_max 20.691
_cell_measurement_theta_min 4.616
_cell_volume 1355.4(4)
_computing_cell_refinement 'Dirax/lsq (Duisenberg et al., 2000)'
_computing_data_collection 'Collect (Nonius B.V, 1999)'
_computing_data_reduction 'EvalCCD (Duisenberg et al., 2003)'
_computing_molecular_graphics
;
Ortep-3 for Windows (Farrugia, 1997)
;
_computing_publication_material 'WinGX publication routines (Farrugia, 1999)'
_computing_structure_refinement 'SHELXL-97 (Sheldrick, 1997)'
_computing_structure_solution 'SIR97 (Altomare et al., 1999)'
_diffrn_ambient_temperature 173(2)
_diffrn_detector 'CCD plate'
_diffrn_detector_area_resol_mean 9
_diffrn_detector_type
;
Bruker-Nonius 95mm CCD camera on \k-goniostat
;
_diffrn_measured_fraction_theta_full 0.960
_diffrn_measured_fraction_theta_max 0.941
_diffrn_measurement_device '95mm CCD camera on \k-goniostat'
_diffrn_measurement_device_type 'Bruker-Nonius KappaCCD'
_diffrn_measurement_method 'CCD rotation images, thick slices phi and omega scans'
_diffrn_radiation_monochromator graphite
_diffrn_radiation_probe x-ray
_diffrn_radiation_source 'fine-focus sealed tube'
_diffrn_radiation_type MoK\a
_diffrn_radiation_wavelength 0.71073
_diffrn_reflns_av_R_equivalents 0.0300
_diffrn_reflns_av_sigmaI/netI 0.0329
_diffrn_reflns_limit_h_max 9
_diffrn_reflns_limit_h_min -9
_diffrn_reflns_limit_k_max 16
_diffrn_reflns_limit_k_min -17
_diffrn_reflns_limit_l_max 14
_diffrn_reflns_limit_l_min -15
_diffrn_reflns_number 10104
_diffrn_reflns_theta_full 25.00
_diffrn_reflns_theta_max 25.50
_diffrn_reflns_theta_min 3.09
_diffrn_standards_number 0
_exptl_absorpt_coefficient_mu 0.395
_exptl_absorpt_correction_T_max 0.8578
_exptl_absorpt_correction_T_min 0.7973
_exptl_absorpt_correction_type multi-scan
_exptl_absorpt_process_details
;
 SADABS (Bruker-Nonius, 2002).
;
_exptl_crystal_colour colorless
_exptl_crystal_density_diffrn 1.457
_exptl_crystal_density_method 'not measured'
_exptl_crystal_description block
_exptl_crystal_F_000 624
_exptl_crystal_size_max 0.60
_exptl_crystal_size_mid 0.40
_exptl_crystal_size_min 0.40
_refine_diff_density_max 0.345
_refine_diff_density_min -0.327
_refine_diff_density_rms 0.082
_refine_ls_extinction_method none
_refine_ls_goodness_of_fit_ref 1.057
_refine_ls_hydrogen_treatment constr
_refine_ls_matrix_type full
_refine_ls_number_parameters 174
_refine_ls_number_reflns 2380
_refine_ls_number_restraints 0
_refine_ls_restrained_S_all 1.057
_refine_ls_R_factor_all 0.0468
_refine_ls_R_factor_gt 0.0310
_refine_ls_shift/su_max 0.001
_refine_ls_shift/su_mean 0.000
_refine_ls_structure_factor_coef Fsqd
_refine_ls_weighting_details 'calc w=1/[\s^2^(Fo^2^)+(0.0429P)^2^+0.6813P] where P=(Fo^2^+2Fc^2^)/3'
_refine_ls_weighting_scheme calc
_refine_ls_wR_factor_gt 0.0795
_refine_ls_wR_factor_ref 0.0847
_reflns_number_gt 1941
_reflns_number_total 2380
_reflns_threshold_expression >2sigma(I)
_cod_data_source_file jo701983v-File004.cif
_cod_data_source_block cis-6d
_cod_original_sg_symbol_H-M 'P 21/c'
_cod_database_code 4023135

loop_
_symmetry_equiv_pos_as_xyz
'x, y, z'
'-x, y+1/2, -z+1/2'
'-x, -y, -z'
'x, -y-1/2, z-1/2'

loop_
_atom_site_label
_atom_site_type_symbol
_atom_site_fract_x
_atom_site_fract_y
_atom_site_fract_z
_atom_site_U_iso_or_equiv
_atom_site_adp_type
_atom_site_occupancy
_atom_site_symmetry_multiplicity
_atom_site_calc_flag
_atom_site_refinement_flags
C1 C 0.7628(3) -0.11474(14) 0.98577(18) 0.0254(5) Uani 1 1 d .
H1A H 0.8657 -0.1458 1.0377 0.025 Uiso 1 1 calc R
H1B H 0.6967 -0.0779 1.0285 0.025 Uiso 1 1 calc R
C2 C 0.6386(3) -0.18528(14) 0.91578(19) 0.0252(5) Uani 1 1 d .
H2A H 0.5815 -0.2237 0.9619 0.025 Uiso 1 1 calc R
H2B H 0.7075 -0.2262 0.8789 0.025 Uiso 1 1 calc R
C3 C 0.6431(2) -0.04784(12) 0.77616(16) 0.0157(4) Uani 1 1 d .
C4 C 0.6971(2) -0.09934(12) 0.68350(16) 0.0164(4) Uani 1 1 d .
C5 C 0.8455(2) 0.04151(12) 0.63991(16) 0.0165(4) Uani 1 1 d .
C6 C 0.7370(3) 0.10105(14) 0.56476(18) 0.0231(5) Uani 1 1 d .
H6 H 0.6348 0.0783 0.5110 0.023 Uiso 1 1 calc R
C7 C 0.7790(3) 0.19412(14) 0.5688(2) 0.0309(5) Uani 1 1 d .
H7 H 0.7058 0.2354 0.5173 0.031 Uiso 1 1 calc R
C8 C 0.9275(3) 0.22714(14) 0.6476(2) 0.0333(6) Uani 1 1 d .
H8 H 0.9535 0.2913 0.6518 0.033 Uiso 1 1 calc R
C9 C 1.0377(3) 0.16696(15) 0.72020(19) 0.0303(5) Uani 1 1 d .
H9 H 1.1408 0.1898 0.7732 0.030 Uiso 1 1 calc R
C10 C 0.9990(3) 0.07322(14) 0.71646(17) 0.0217(4) Uani 1 1 d .
H10 H 1.0763 0.0315 0.7654 0.022 Uiso 1 1 calc R
C11 C 0.5375(3) 0.04295(13) 0.74246(18) 0.0204(4) Uani 1 1 d .
C12 C 0.5811(3) 0.12382(13) 0.8174(2) 0.0308(5) Uani 1 1 d .
H12A H 0.4885 0.1714 0.7930 0.031 Uiso 1 1 calc R
H12B H 0.6992 0.1487 0.8163 0.031 Uiso 1 1 calc R
H12C H 0.5844 0.1046 0.8923 0.031 Uiso 1 1 calc R
C13 C 0.8924(3) -0.10975(14) 0.56177(18) 0.0266(5) Uani 1 1 d .
H13A H 0.8851 -0.1756 0.5776 0.027 Uiso 1 1 calc R
H13B H 1.0195 -0.0915 0.5764 0.027 Uiso 1 1 calc R
H13C H 0.8307 -0.0980 0.4844 0.027 Uiso 1 1 calc R
O1 O 0.37737(19) -0.06257(10) 0.87929(13) 0.0302(4) Uani 1 1 d .
O2 O 0.41900(19) 0.04178(10) 0.65768(13) 0.0316(4) Uani 1 1 d .
O3 O 0.65248(17) -0.18062(8) 0.66583(12) 0.0226(3) Uani 1 1 d .
S1 S 0.84314(6) -0.04089(3) 0.89300(4) 0.01934(15) Uani 1 1 d .
S2 S 0.46856(6) -0.12290(3) 0.81512(4) 0.02106(15) Uani 1 1 d .
N1 N 0.8059(2) -0.05613(10) 0.63188(14) 0.0178(4) Uani 1 1 d .

loop_
_atom_site_aniso_label
_atom_site_aniso_U_11
_atom_site_aniso_U_22
_atom_site_aniso_U_33
_atom_site_aniso_U_23
_atom_site_aniso_U_13
_atom_site_aniso_U_12
C1 0.0304(11) 0.0275(11) 0.0192(12) 0.0065(9) 0.0079(9) 0.0021(9)
C2 0.0286(11) 0.0211(10) 0.0289(13) 0.0080(9) 0.0126(9) 0.0007(8)
C3 0.0148(9) 0.0147(9) 0.0173(11) 0.0000(8) 0.0036(8) -0.0010(7)
C4 0.0153(9) 0.0158(9) 0.0158(11) 0.0013(8) 0.0002(8) 0.0027(7)
C5 0.0204(9) 0.0151(9) 0.0174(11) -0.0015(8) 0.0108(8) -0.0008(7)
C6 0.0204(10) 0.0261(10) 0.0245(12) 0.0024(9) 0.0087(9) 0.0011(8)
C7 0.0331(12) 0.0226(10) 0.0442(15) 0.0122(10) 0.0230(11) 0.0098(9)
C8 0.0440(13) 0.0161(10) 0.0508(16) -0.0030(10) 0.0317(13) -0.0077(10)
C9 0.0331(12) 0.0304(11) 0.0320(14) -0.0087(10) 0.0165(10) -0.0157(10)
C10 0.0217(10) 0.0247(10) 0.0206(12) -0.0004(9) 0.0088(9) -0.0043(8)
C11 0.0201(10) 0.0200(10) 0.0246(12) 0.0039(9) 0.0118(9) 0.0040(8)
C12 0.0371(12) 0.0179(10) 0.0405(15) -0.0022(10) 0.0160(11) 0.0078(9)
C13 0.0377(12) 0.0221(10) 0.0249(13) -0.0027(9) 0.0167(10) 0.0025(9)
O1 0.0261(8) 0.0307(8) 0.0394(10) -0.0017(7) 0.0184(7) 0.0017(6)
O2 0.0262(8) 0.0358(8) 0.0295(10) 0.0054(7) 0.0015(7) 0.0103(6)
O3 0.0288(7) 0.0128(6) 0.0268(9) -0.0037(6) 0.0082(6) -0.0025(6)
S1 0.0191(3) 0.0209(3) 0.0161(3) 0.0003(2) 0.00154(19) -0.00266(19)
S2 0.0179(3) 0.0197(3) 0.0272(3) -0.0009(2) 0.0089(2) -0.00305(18)
N1 0.0226(8) 0.0142(8) 0.0183(10) -0.0034(7) 0.0087(7) 0.0001(6)

loop_
_atom_type_symbol
_atom_type_description
_atom_type_scat_dispersion_real
_atom_type_scat_dispersion_imag
_atom_type_scat_source
C C 0.0033 0.0016 'International Tables Vol C Tables 4.2.6.8 and 6.1.1.4'
H H 0.0000 0.0000 'International Tables Vol C Tables 4.2.6.8 and 6.1.1.4'
O O 0.0106 0.0060 'International Tables Vol C Tables 4.2.6.8 and 6.1.1.4'
S S 0.1246 0.1234 'International Tables Vol C Tables 4.2.6.8 and 6.1.1.4'
N N 0.0061 0.0033 'International Tables Vol C Tables 4.2.6.8 and 6.1.1.4'

loop_
_geom_angle_atom_site_label_1
_geom_angle_atom_site_label_2
_geom_angle_atom_site_label_3
_geom_angle
C2 C1 S1 106.97(15)
C2 C1 H1A 110.3
S1 C1 H1A 110.3
C2 C1 H1B 110.3
S1 C1 H1B 110.3
H1A C1 H1B 108.6
C1 C2 S2 107.36(14)
C1 C2 H2A 110.2
S2 C2 H2A 110.2
C1 C2 H2B 110.2
S2 C2 H2B 110.2
H2A C2 H2B 108.5
C4 C3 C11 115.65(16)
C4 C3 S1 107.58(12)
C11 C3 S1 116.24(13)
C4 C3 S2 105.88(12)
C11 C3 S2 101.83(11)
S1 C3 S2 108.87(10)
O3 C4 N1 122.48(17)
O3 C4 C3 118.98(16)
N1 C4 C3 118.23(15)
C6 C5 C10 120.99(18)
C6 C5 N1 119.03(17)
C10 C5 N1 119.77(17)
C7 C6 C5 119.4(2)
C7 C6 H6 120.3
C5 C6 H6 120.3
C8 C7 C6 120.2(2)
C8 C7 H7 119.9
C6 C7 H7 119.9
C9 C8 C7 120.08(19)
C9 C8 H8 120.0
C7 C8 H8 120.0
C8 C9 C10 120.5(2)
C8 C9 H9 119.7
C10 C9 H9 119.7
C5 C10 C9 118.8(2)
C5 C10 H10 120.6
C9 C10 H10 120.6
O2 C11 C12 124.35(18)
O2 C11 C3 116.68(17)
C12 C11 C3 118.91(18)
C11 C12 H12A 109.5
C11 C12 H12B 109.5
H12A C12 H12B 109.5
C11 C12 H12C 109.5
H12A C12 H12C 109.5
H12B C12 H12C 109.5
N1 C13 H13A 109.5
N1 C13 H13B 109.5
H13A C13 H13B 109.5
N1 C13 H13C 109.5
H13A C13 H13C 109.5
H13B C13 H13C 109.5
C1 S1 C3 97.55(9)
O1 S2 C2 105.56(10)
O1 S2 C3 105.88(8)
C2 S2 C3 92.38(9)
C4 N1 C5 124.63(15)
C4 N1 C13 119.20(15)
C5 N1 C13 116.17(15)

loop_
_geom_bond_atom_site_label_1
_geom_bond_atom_site_label_2
_geom_bond_distance
C1 C2 1.512(3)
C1 S1 1.813(2)
C1 H1A 0.9900
C1 H1B 0.9900
C2 S2 1.803(2)
C2 H2A 0.9900
C2 H2B 0.9900
C3 C4 1.536(3)
C3 C11 1.545(3)
C3 S1 1.8272(19)
C3 S2 1.8912(18)
C4 O3 1.230(2)
C4 N1 1.344(2)
C5 C6 1.385(3)
C5 C10 1.389(3)
C5 N1 1.445(2)
C6 C7 1.385(3)
C6 H6 0.9500
C7 C8 1.384(3)
C7 H7 0.9500
C8 C9 1.379(3)
C8 H8 0.9500
C9 C10 1.389(3)
C9 H9 0.9500
C10 H10 0.9500
C11 O2 1.206(2)
C11 C12 1.487(3)
C12 H12A 0.9800
C12 H12B 0.9800
C12 H12C 0.9800
C13 N1 1.465(2)
C13 H13A 0.9800
C13 H13B 0.9800
C13 H13C 0.9800
O1 S2 1.4886(15)

loop_
_geom_torsion_atom_site_label_1
_geom_torsion_atom_site_label_2
_geom_torsion_atom_site_label_3
_geom_torsion_atom_site_label_4
_geom_torsion
S1 C1 C2 S2 -54.42(16)
C11 C3 C4 O3 -125.28(18)
S1 C3 C4 O3 102.91(17)
S2 C3 C4 O3 -13.4(2)
C11 C3 C4 N1 60.9(2)
S1 C3 C4 N1 -70.91(18)
S2 C3 C4 N1 172.80(13)
C10 C5 C6 C7 -2.4(3)
N1 C5 C6 C7 -177.02(18)
C5 C6 C7 C8 -0.4(3)
C6 C7 C8 C9 2.2(3)
C7 C8 C9 C10 -1.3(3)
C6 C5 C10 C9 3.2(3)
N1 C5 C10 C9 177.84(17)
C8 C9 C10 C5 -1.4(3)
C4 C3 C11 O2 43.5(2)
S1 C3 C11 O2 171.13(14)
S2 C3 C11 O2 -70.74(19)
C4 C3 C11 C12 -139.26(18)
S1 C3 C11 C12 -11.7(2)
S2 C3 C11 C12 106.49(17)
C2 C1 S1 C3 31.18(15)
C4 C3 S1 C1 -113.32(13)
C11 C3 S1 C1 115.19(15)
S2 C3 S1 C1 0.99(11)
C1 C2 S2 O1 -58.53(15)
C1 C2 S2 C3 48.67(15)
C4 C3 S2 O1 -163.69(12)
C11 C3 S2 O1 -42.39(15)
S1 C3 S2 O1 80.90(11)
C4 C3 S2 C2 89.40(14)
C11 C3 S2 C2 -149.31(14)
S1 C3 S2 C2 -26.01(11)
O3 C4 N1 C5 172.45(18)
C3 C4 N1 C5 -14.0(3)
O3 C4 N1 C13 -7.5(3)
C3 C4 N1 C13 166.14(17)
C6 C5 N1 C4 -90.7(2)
C10 C5 N1 C4 94.6(2)
C6 C5 N1 C13 89.2(2)
C10 C5 N1 C13 -85.5(2)
